data_7059341
loop_
_publ_author_name
'Nasibipour, Mina'
'Safaei, Elham'
'Wrzeszcz, Grzegorz'
'Wojtczak, Andrzej'

_publ_section_title
;
 Tuning of the redox potential and catalytic activity of a new Cu(ii)
 complex by o-iminobenzosemiquinone as an electron-reservoir ligand
;
_journal_issue 11
_journal_name_full 'New Journal of Chemistry'
_journal_page_first 4426
_journal_page_last 4439
_journal_paper_doi 10.1039/C9NJ06396J
_journal_volume 44
_journal_year 2020
_chemical_formula_moiety 'C42 H48 Cu N4 O2'
_chemical_formula_sum 'C42 H48 Cu N4 O2'
_chemical_formula_weight 704.38
_space_group_crystal_system triclinic
_space_group_IT_number 2
_space_group_name_Hall '-P 1'
_space_group_name_H-M_alt 'P -1'
_atom_sites_solution_hydrogens difmap
_atom_sites_solution_primary direct
_atom_sites_solution_secondary difmap
_audit_creation_method SHELXL-2014
_audit_update_record
;
2018-09-27 deposited with the CCDC.	2020-02-07 downloaded from the CCDC.
;
_cell_angle_alpha 114.768(8)
_cell_angle_beta 90.404(6)
_cell_angle_gamma 92.966(5)
_cell_formula_units_Z 1
_cell_length_a 8.5030(5)
_cell_length_b 10.8824(8)
_cell_length_c 11.7661(10)
_cell_measurement_reflns_used 3805
_cell_measurement_temperature 293(2)
_cell_measurement_theta_max 28.3232
_cell_measurement_theta_min 2.0592
_cell_volume 986.78(14)
_computing_cell_refinement 'Oxford Diffraction CrysAlis'
_computing_data_collection 'Oxford Diffraction CrysAlis'
_computing_data_reduction 'Oxford Diffraction CrysAlis'
_computing_publication_material 'CIFTAB (Sheldrick, 2014)'
_computing_structure_refinement 'SHELXL-2014 (Sheldrick, 2014)'
_computing_structure_solution 'SHELX-97 (Sheldrick, 1997)'
_diffrn_ambient_temperature 293(2)
_diffrn_detector_area_resol_mean 8.2564
_diffrn_measured_fraction_theta_full 0.995
_diffrn_measured_fraction_theta_max 0.872
_diffrn_measurement_device_type 'Oxford Sapphire CCD'
_diffrn_measurement_method \q/2\q
_diffrn_radiation_type MoK\a
_diffrn_radiation_wavelength 0.71073
_diffrn_reflns_av_R_equivalents 0.0512
_diffrn_reflns_av_unetI/netI 0.0560
_diffrn_reflns_Laue_measured_fraction_full 0.995
_diffrn_reflns_Laue_measured_fraction_max 0.872
_diffrn_reflns_limit_h_max 11
_diffrn_reflns_limit_h_min -7
_diffrn_reflns_limit_k_max 13
_diffrn_reflns_limit_k_min -13
_diffrn_reflns_limit_l_max 15
_diffrn_reflns_limit_l_min -10
_diffrn_reflns_number 6811
_diffrn_reflns_point_group_measured_fraction_full 0.995
_diffrn_reflns_point_group_measured_fraction_max 0.872
_diffrn_reflns_theta_full 25.000
_diffrn_reflns_theta_max 28.412
_diffrn_reflns_theta_min 2.143
_diffrn_source 'fine-focus sealed tube'
_exptl_absorpt_coefficient_mu 0.591
_exptl_absorpt_correction_T_max 0.944680
_exptl_absorpt_correction_T_min 0.838343
_exptl_absorpt_correction_type analytical
_exptl_absorpt_process_details 'Oxford Diffraction CrysAlis'
_exptl_crystal_colour brown
_exptl_crystal_density_diffrn 1.185
_exptl_crystal_description plate
_exptl_crystal_F_000 373
_exptl_crystal_recrystallization_method 'Re-crystallisation from solvent: methanol--dichloromethane (1 : 1)'
_exptl_crystal_size_max 0.518
_exptl_crystal_size_mid 0.298
_exptl_crystal_size_min 0.130
_refine_diff_density_max 0.612
_refine_diff_density_min -0.519
_refine_diff_density_rms 0.097
_refine_ls_extinction_method none
_refine_ls_goodness_of_fit_ref 1.003
_refine_ls_hydrogen_treatment constr
_refine_ls_matrix_type full
_refine_ls_number_parameters 257
_refine_ls_number_reflns 4344
_refine_ls_number_restraints 0
_refine_ls_restrained_S_all 1.003
_refine_ls_R_factor_all 0.0799
_refine_ls_R_factor_gt 0.0554
_refine_ls_shift/su_max 0.000
_refine_ls_shift/su_mean 0.000
_refine_ls_structure_factor_coef Fsqd
_refine_ls_weighting_details 'w=1/[\s^2^(Fo^2^)+(0.1176P)^2^] where P=(Fo^2^+2Fc^2^)/3'
_refine_ls_weighting_scheme calc
_refine_ls_wR_factor_gt 0.1439
_refine_ls_wR_factor_ref 0.1741
_reflns_Friedel_coverage 0.000
_reflns_number_gt 3221
_reflns_number_total 4344
_reflns_threshold_expression 'I > 2\s(I)'
_cod_data_source_file c9nj06396j2.cif
_cod_data_source_block e1317a
_cod_depositor_comments
;
The following automatic conversions were performed:

data name '__diffrn_source' was replaced with '_diffrn_source'.

Automatic conversion script
Id: cif_correct_tags 7550 2019-12-06 10:49:48Z antanas 

 Adding full bibliography for 7059341.cif.

 Adding full bibliography for 7059341.cif.
;
_cod_database_code 7059341
_shelx_space_group_comment
;
The symmetry employed for this shelxl refinement is uniquely defined
by the following loop, which should always be used as a source of
symmetry information in preference to the above space-group names.
They are only intended as comments.
;
_shelx_estimated_absorpt_t_min 0.749
_shelx_estimated_absorpt_t_max 0.927
_shelxl_version_number 2014-3

loop_
_space_group_symop_operation_xyz
'x, y, z'
'-x, -y, -z'

loop_
_atom_site_label
_atom_site_type_symbol
_atom_site_fract_x
_atom_site_fract_y
_atom_site_fract_z
_atom_site_U_iso_or_equiv
_atom_site_adp_type
_atom_site_occupancy
_atom_site_site_symmetry_order
_atom_site_calc_flag
_atom_site_refinement_flags_posn
_atom_site_refinement_flags_adp
_atom_site_refinement_flags_occupancy
_atom_site_disorder_assembly
_atom_site_disorder_group
Cu1 Cu 0.0000 0.0000 0.0000 0.0381(2) Uani 1 2 d S . P . .
O1 O -0.1073(2) -0.1378(2) 0.0374(2) 0.0426(5) Uani 1 1 d . . . . .
C1 C -0.0380(3) -0.1586(3) 0.1259(3) 0.0325(6) Uani 1 1 d . . . . .
C2 C -0.0947(3) -0.2560(3) 0.1696(3) 0.0336(6) Uani 1 1 d . . . . .
C3 C -0.0096(3) -0.2633(3) 0.2658(3) 0.0384(6) Uani 1 1 d . . . . .
H3A H -0.0441 -0.3277 0.2942 0.046 Uiso 1 1 calc R U . . .
C4 C 0.1280(3) -0.1793(3) 0.3253(3) 0.0357(6) Uani 1 1 d . . . . .
C5 C 0.1848(3) -0.0881(3) 0.2822(3) 0.0367(6) Uani 1 1 d . . . . .
H5A H 0.2757 -0.0339 0.3186 0.044 Uiso 1 1 calc R U . . .
C6 C 0.1050(3) -0.0761(3) 0.1816(3) 0.0318(6) Uani 1 1 d . . . . .
N1 N 0.1420(3) 0.0134(2) 0.1337(2) 0.0356(5) Uani 1 1 d . . . . .
C7 C 0.2816(3) 0.0981(3) 0.1741(3) 0.0359(6) Uani 1 1 d . . . . .
C8 C 0.4283(4) 0.0457(4) 0.1522(3) 0.0467(7) Uani 1 1 d . . . . .
H8A H 0.4359 -0.0478 0.1135 0.056 Uiso 1 1 calc R U . . .
C9 C 0.5641(4) 0.1298(4) 0.1867(4) 0.0625(10) Uani 1 1 d . . . . .
H9A H 0.6621 0.0928 0.1699 0.075 Uiso 1 1 calc R U . . .
C10 C 0.5546(4) 0.2678(4) 0.2458(4) 0.0669(11) Uani 1 1 d . . . . .
H10A H 0.6459 0.3245 0.2706 0.080 Uiso 1 1 calc R U . . .
C11 C 0.4094(4) 0.3217(4) 0.2680(4) 0.0590(9) Uani 1 1 d . . . . .
H11A H 0.4030 0.4152 0.3075 0.071 Uiso 1 1 calc R U . . .
C12 C 0.2726(4) 0.2386(3) 0.2323(3) 0.0443(7) Uani 1 1 d . . . . .
C13 C 0.1193(5) 0.2944(4) 0.2547(4) 0.0563(9) Uani 1 1 d . . . . .
N2 N -0.0005(4) 0.3387(4) 0.2698(4) 0.0837(12) Uani 1 1 d . . . . .
C14 C -0.2435(3) -0.3465(3) 0.1111(3) 0.0409(7) Uani 1 1 d . . . . .
C15 C -0.2890(4) -0.4345(4) 0.1805(4) 0.0664(11) Uani 1 1 d . . . . .
H15A H -0.3826 -0.4901 0.1418 0.080 Uiso 1 1 calc R U . . .
H15B H -0.2046 -0.4912 0.1768 0.080 Uiso 1 1 calc R U . . .
H15C H -0.3082 -0.3771 0.2664 0.080 Uiso 1 1 calc R U . . .
C16 C -0.3818(4) -0.2578(4) 0.1188(4) 0.0586(9) Uani 1 1 d . . . . .
H16A H -0.4751 -0.3149 0.0820 0.070 Uiso 1 1 calc R U . . .
H16B H -0.3992 -0.2002 0.2050 0.070 Uiso 1 1 calc R U . . .
H16C H -0.3573 -0.2031 0.0743 0.070 Uiso 1 1 calc R U . . .
C17 C -0.2167(4) -0.4385(3) -0.0264(4) 0.0570(9) Uani 1 1 d . . . . .
H17A H -0.3103 -0.4952 -0.0629 0.068 Uiso 1 1 calc R U . . .
H17B H -0.1923 -0.3838 -0.0709 0.068 Uiso 1 1 calc R U . . .
H17C H -0.1306 -0.4941 -0.0316 0.068 Uiso 1 1 calc R U . . .
C18 C 0.2067(4) -0.1935(3) 0.4370(3) 0.0422(7) Uani 1 1 d . . . . .
C19 C 0.3511(11) -0.0943(10) 0.4892(9) 0.089(3) Uani 0.5675 1 d . . P A 1
H19A H 0.3181 -0.0031 0.5250 0.106 Uiso 0.5675 1 calc R U P A 1
H19B H 0.4217 -0.1054 0.4227 0.106 Uiso 0.5675 1 calc R U P A 1
H19C H 0.4040 -0.1123 0.5525 0.106 Uiso 0.5675 1 calc R U P A 1
C20 C 0.0886(10) -0.1640(12) 0.5391(7) 0.083(3) Uani 0.5675 1 d . . P A 1
H20A H 0.0427 -0.0798 0.5550 0.099 Uiso 0.5675 1 calc R U P A 1
H20B H 0.1407 -0.1577 0.6142 0.099 Uiso 0.5675 1 calc R U P A 1
H20C H 0.0073 -0.2357 0.5131 0.099 Uiso 0.5675 1 calc R U P A 1
C21 C 0.2637(12) -0.3319(8) 0.3962(8) 0.074(2) Uani 0.5675 1 d . . P A 1
H21A H 0.1752 -0.3970 0.3724 0.089 Uiso 0.5675 1 calc R U P A 1
H21B H 0.3223 -0.3371 0.4639 0.089 Uiso 0.5675 1 calc R U P A 1
H21C H 0.3303 -0.3511 0.3260 0.089 Uiso 0.5675 1 calc R U P A 1
C19B C 0.2286(15) -0.0532(12) 0.5473(9) 0.075(3) Uani 0.4324 1 d . . P A 2
H19D H 0.1339 -0.0333 0.5939 0.090 Uiso 0.4324 1 calc R U P A 2
H19E H 0.2512 0.0142 0.5161 0.090 Uiso 0.4324 1 calc R U P A 2
H19F H 0.3145 -0.0527 0.6009 0.090 Uiso 0.4324 1 calc R U P A 2
C20B C 0.1182(18) -0.2935(19) 0.4755(16) 0.130(7) Uani 0.4324 1 d . . P A 2
H20D H 0.0092 -0.3012 0.4504 0.156 Uiso 0.4324 1 calc R U P A 2
H20E H 0.1273 -0.2622 0.5647 0.156 Uiso 0.4324 1 calc R U P A 2
H20F H 0.1620 -0.3805 0.4356 0.156 Uiso 0.4324 1 calc R U P A 2
C21B C 0.3709(13) -0.2439(15) 0.3984(12) 0.088(4) Uani 0.4324 1 d . . P A 2
H21D H 0.4136 -0.2729 0.4582 0.105 Uiso 0.4324 1 calc R U P A 2
H21E H 0.4383 -0.1717 0.3956 0.105 Uiso 0.4324 1 calc R U P A 2
H21F H 0.3639 -0.3186 0.3171 0.105 Uiso 0.4324 1 calc R U P A 2

loop_
_atom_site_aniso_label
_atom_site_aniso_U_11
_atom_site_aniso_U_22
_atom_site_aniso_U_33
_atom_site_aniso_U_23
_atom_site_aniso_U_13
_atom_site_aniso_U_12
Cu1 0.0357(3) 0.0436(3) 0.0495(4) 0.0354(3) -0.0112(2) -0.0107(2)
O1 0.0413(11) 0.0512(12) 0.0516(13) 0.0397(11) -0.0150(9) -0.0146(9)
C1 0.0350(14) 0.0342(14) 0.0358(15) 0.0228(12) -0.0031(11) -0.0036(11)
C2 0.0336(14) 0.0325(14) 0.0418(16) 0.0231(12) 0.0017(11) -0.0019(11)
C3 0.0416(15) 0.0379(15) 0.0474(17) 0.0299(14) 0.0028(12) -0.0011(12)
C4 0.0399(15) 0.0381(15) 0.0375(15) 0.0243(13) -0.0014(12) 0.0024(12)
C5 0.0373(14) 0.0408(15) 0.0391(16) 0.0248(13) -0.0046(12) -0.0055(12)
C6 0.0318(13) 0.0310(13) 0.0391(15) 0.0214(12) 0.0002(11) -0.0010(10)
N1 0.0360(12) 0.0375(12) 0.0442(14) 0.0296(11) -0.0092(10) -0.0103(9)
C7 0.0339(14) 0.0442(16) 0.0432(16) 0.0330(13) -0.0071(11) -0.0086(11)
C8 0.0429(16) 0.0516(18) 0.056(2) 0.0338(16) -0.0051(14) -0.0001(13)
C9 0.0351(17) 0.087(3) 0.090(3) 0.062(2) -0.0098(17) -0.0065(17)
C10 0.049(2) 0.086(3) 0.086(3) 0.061(2) -0.0273(19) -0.0332(19)
C11 0.065(2) 0.0466(19) 0.068(2) 0.0300(18) -0.0185(18) -0.0205(16)
C12 0.0497(17) 0.0444(17) 0.0478(18) 0.0297(15) -0.0063(14) -0.0084(13)
C13 0.058(2) 0.051(2) 0.067(2) 0.0322(18) 0.0000(17) -0.0027(16)
N2 0.071(2) 0.090(3) 0.104(3) 0.052(2) 0.020(2) 0.025(2)
C14 0.0333(14) 0.0425(16) 0.059(2) 0.0346(15) -0.0039(13) -0.0088(12)
C15 0.055(2) 0.073(2) 0.096(3) 0.064(2) -0.0165(19) -0.0281(18)
C16 0.0349(16) 0.063(2) 0.089(3) 0.044(2) -0.0022(17) -0.0035(15)
C17 0.057(2) 0.0460(19) 0.065(2) 0.0235(17) -0.0129(17) -0.0147(15)
C18 0.0524(18) 0.0483(17) 0.0371(16) 0.0290(14) -0.0014(13) 0.0027(14)
C19 0.097(6) 0.113(7) 0.080(6) 0.072(6) -0.055(5) -0.046(5)
C20 0.086(5) 0.140(8) 0.053(4) 0.068(5) 0.017(4) 0.031(6)
C21 0.100(6) 0.061(4) 0.071(5) 0.036(4) -0.024(5) 0.021(4)
C19B 0.087(7) 0.094(8) 0.048(5) 0.034(5) -0.012(5) 0.007(6)
C20B 0.122(12) 0.195(16) 0.145(13) 0.154(14) -0.077(10) -0.089(12)
C21B 0.075(7) 0.116(10) 0.086(8) 0.054(8) -0.011(6) 0.040(7)

loop_
_atom_type_symbol
_atom_type_description
_atom_type_scat_dispersion_real
_atom_type_scat_dispersion_imag
_atom_type_scat_source
C C 0.0033 0.0016 'International Tables Vol C Tables 4.2.6.8 and 6.1.1.4'
H H 0.0000 0.0000 'International Tables Vol C Tables 4.2.6.8 and 6.1.1.4'
N N 0.0061 0.0033 'International Tables Vol C Tables 4.2.6.8 and 6.1.1.4'
O O 0.0106 0.0060 'International Tables Vol C Tables 4.2.6.8 and 6.1.1.4'
Cu Cu 0.3201 1.2651 'International Tables Vol C Tables 4.2.6.8 and 6.1.1.4'

loop_
_geom_angle_atom_site_label_1
_geom_angle_atom_site_label_2
_geom_angle_atom_site_label_3
_geom_angle
_geom_angle_site_symmetry_1
_geom_angle_site_symmetry_3
_geom_angle_publ_flag
O1 Cu1 O1 180.0 . 2 ?
O1 Cu1 N1 96.82(8) . 2 ?
O1 Cu1 N1 83.18(8) 2 2 ?
O1 Cu1 N1 83.18(8) . . ?
O1 Cu1 N1 96.82(8) 2 . ?
N1 Cu1 N1 180.0 2 . ?
C1 O1 Cu1 113.53(17) . . ?
O1 C1 C2 123.9(2) . . ?
O1 C1 C6 116.6(2) . . ?
C2 C1 C6 119.5(2) . . ?
C3 C2 C1 116.7(2) . . ?
C3 C2 C14 122.5(2) . . ?
C1 C2 C14 120.8(2) . . ?
C2 C3 C4 124.7(3) . . ?
C2 C3 H3A 117.7 . . ?
C4 C3 H3A 117.7 . . ?
C5 C4 C3 118.9(2) . . ?
C5 C4 C18 122.0(3) . . ?
C3 C4 C18 119.1(2) . . ?
C4 C5 C6 119.7(3) . . ?
C4 C5 H5A 120.1 . . ?
C6 C5 H5A 120.1 . . ?
N1 C6 C5 126.4(2) . . ?
N1 C6 C1 113.1(2) . . ?
C5 C6 C1 120.4(2) . . ?
C6 N1 C7 120.4(2) . . ?
C6 N1 Cu1 113.56(18) . . ?
C7 N1 Cu1 125.82(17) . . ?
C8 C7 C12 118.6(3) . . ?
C8 C7 N1 121.5(3) . . ?
C12 C7 N1 119.8(3) . . ?
C7 C8 C9 121.1(3) . . ?
C7 C8 H8A 119.5 . . ?
C9 C8 H8A 119.5 . . ?
C10 C9 C8 120.0(3) . . ?
C10 C9 H9A 120.0 . . ?
C8 C9 H9A 120.0 . . ?
C9 C10 C11 119.6(3) . . ?
C9 C10 H10A 120.2 . . ?
C11 C10 H10A 120.2 . . ?
C10 C11 C12 120.9(3) . . ?
C10 C11 H11A 119.6 . . ?
C12 C11 H11A 119.6 . . ?
C11 C12 C7 119.8(3) . . ?
C11 C12 C13 121.2(3) . . ?
C7 C12 C13 119.0(3) . . ?
N2 C13 C12 178.4(4) . . ?
C2 C14 C17 109.7(2) . . ?
C2 C14 C15 111.3(3) . . ?
C17 C14 C15 109.2(3) . . ?
C2 C14 C16 109.6(3) . . ?
C17 C14 C16 109.2(3) . . ?
C15 C14 C16 107.8(3) . . ?
C14 C15 H15A 109.5 . . ?
C14 C15 H15B 109.5 . . ?
H15A C15 H15B 109.5 . . ?
C14 C15 H15C 109.5 . . ?
H15A C15 H15C 109.5 . . ?
H15B C15 H15C 109.5 . . ?
C14 C16 H16A 109.5 . . ?
C14 C16 H16B 109.5 . . ?
H16A C16 H16B 109.5 . . ?
C14 C16 H16C 109.5 . . ?
H16A C16 H16C 109.5 . . ?
H16B C16 H16C 109.5 . . ?
C14 C17 H17A 109.5 . . ?
C14 C17 H17B 109.5 . . ?
H17A C17 H17B 109.5 . . ?
C14 C17 H17C 109.5 . . ?
H17A C17 H17C 109.5 . . ?
H17B C17 H17C 109.5 . . ?
C21 C18 C20 111.4(6) . . ?
C20B C18 C21B 108.0(9) . . ?
C21 C18 C19 106.6(6) . . ?
C20 C18 C19 108.8(6) . . ?
C20B C18 C19B 111.1(9) . . ?
C21B C18 C19B 107.2(7) . . ?
C21 C18 C4 109.9(4) . . ?
C20 C18 C4 108.6(4) . . ?
C20B C18 C4 113.4(5) . . ?
C21B C18 C4 107.7(5) . . ?
C19 C18 C4 111.5(3) . . ?
C19B C18 C4 109.2(4) . . ?
C18 C19 H19A 109.5 . . ?
C18 C19 H19B 109.5 . . ?
H19A C19 H19B 109.5 . . ?
C18 C19 H19C 109.5 . . ?
H19A C19 H19C 109.5 . . ?
H19B C19 H19C 109.5 . . ?
C18 C20 H20A 109.5 . . ?
C18 C20 H20B 109.5 . . ?
H20A C20 H20B 109.5 . . ?
C18 C20 H20C 109.5 . . ?
H20A C20 H20C 109.5 . . ?
H20B C20 H20C 109.5 . . ?
C18 C21 H21A 109.5 . . ?
C18 C21 H21B 109.5 . . ?
H21A C21 H21B 109.5 . . ?
C18 C21 H21C 109.5 . . ?
H21A C21 H21C 109.5 . . ?
H21B C21 H21C 109.5 . . ?
C18 C19B H19D 109.5 . . ?
C18 C19B H19E 109.5 . . ?
H19D C19B H19E 109.5 . . ?
C18 C19B H19F 109.5 . . ?
H19D C19B H19F 109.5 . . ?
H19E C19B H19F 109.5 . . ?
C18 C20B H20D 109.5 . . ?
C18 C20B H20E 109.5 . . ?
H20D C20B H20E 109.5 . . ?
C18 C20B H20F 109.5 . . ?
H20D C20B H20F 109.5 . . ?
H20E C20B H20F 109.5 . . ?
C18 C21B H21D 109.5 . . ?
C18 C21B H21E 109.5 . . ?
H21D C21B H21E 109.5 . . ?
C18 C21B H21F 109.5 . . ?
H21D C21B H21F 109.5 . . ?
H21E C21B H21F 109.5 . . ?

loop_
_geom_bond_atom_site_label_1
_geom_bond_atom_site_label_2
_geom_bond_distance
_geom_bond_site_symmetry_2
_geom_bond_publ_flag
Cu1 O1 1.9210(19) . ?
Cu1 O1 1.9210(19) 2 ?
Cu1 N1 1.928(2) 2 ?
Cu1 N1 1.928(2) . ?
O1 C1 1.298(3) . ?
C1 C2 1.424(4) . ?
C1 C6 1.448(4) . ?
C2 C3 1.371(4) . ?
C2 C14 1.529(4) . ?
C3 C4 1.428(4) . ?
C3 H3A 0.9300 . ?
C4 C5 1.361(4) . ?
C4 C18 1.539(4) . ?
C5 C6 1.416(4) . ?
C5 H5A 0.9300 . ?
C6 N1 1.340(3) . ?
N1 C7 1.412(3) . ?
C7 C8 1.380(4) . ?
C7 C12 1.395(4) . ?
C8 C9 1.381(5) . ?
C8 H8A 0.9300 . ?
C9 C10 1.373(6) . ?
C9 H9A 0.9300 . ?
C10 C11 1.374(5) . ?
C10 H10A 0.9300 . ?
C11 C12 1.383(4) . ?
C11 H11A 0.9300 . ?
C12 C13 1.446(5) . ?
C13 N2 1.133(5) . ?
C14 C17 1.530(5) . ?
C14 C15 1.534(4) . ?
C14 C16 1.538(4) . ?
C15 H15A 0.9600 . ?
C15 H15B 0.9600 . ?
C15 H15C 0.9600 . ?
C16 H16A 0.9600 . ?
C16 H16B 0.9600 . ?
C16 H16C 0.9600 . ?
C17 H17A 0.9600 . ?
C17 H17B 0.9600 . ?
C17 H17C 0.9600 . ?
C18 C21 1.485(7) . ?
C18 C20 1.511(8) . ?
C18 C20B 1.512(11) . ?
C18 C21B 1.528(11) . ?
C18 C19 1.532(8) . ?
C18 C19B 1.536(11) . ?
C19 H19A 0.9600 . ?
C19 H19B 0.9600 . ?
C19 H19C 0.9600 . ?
C20 H20A 0.9600 . ?
C20 H20B 0.9600 . ?
C20 H20C 0.9600 . ?
C21 H21A 0.9600 . ?
C21 H21B 0.9600 . ?
C21 H21C 0.9600 . ?
C19B H19D 0.9600 . ?
C19B H19E 0.9600 . ?
C19B H19F 0.9600 . ?
C20B H20D 0.9600 . ?
C20B H20E 0.9600 . ?
C20B H20F 0.9600 . ?
C21B H21D 0.9600 . ?
C21B H21E 0.9600 . ?
C21B H21F 0.9600 . ?

loop_
_geom_torsion_atom_site_label_1
_geom_torsion_atom_site_label_2
_geom_torsion_atom_site_label_3
_geom_torsion_atom_site_label_4
_geom_torsion
_geom_torsion_site_symmetry_1
_geom_torsion_site_symmetry_2
_geom_torsion_site_symmetry_3
_geom_torsion_site_symmetry_4
_geom_torsion_publ_flag
Cu1 O1 C1 C2 -179.7(2) . . . . ?
Cu1 O1 C1 C6 0.5(3) . . . . ?
O1 C1 C2 C3 -178.5(3) . . . . ?
C6 C1 C2 C3 1.3(4) . . . . ?
O1 C1 C2 C14 1.3(4) . . . . ?
C6 C1 C2 C14 -178.8(3) . . . . ?
C1 C2 C3 C4 1.2(4) . . . . ?
C14 C2 C3 C4 -178.6(3) . . . . ?
C2 C3 C4 C5 -2.7(5) . . . . ?
C2 C3 C4 C18 176.8(3) . . . . ?
C3 C4 C5 C6 1.4(4) . . . . ?
C18 C4 C5 C6 -178.0(3) . . . . ?
C4 C5 C6 N1 176.3(3) . . . . ?
C4 C5 C6 C1 1.0(4) . . . . ?
O1 C1 C6 N1 1.5(4) . . . . ?
C2 C1 C6 N1 -178.3(2) . . . . ?
O1 C1 C6 C5 177.4(2) . . . . ?
C2 C1 C6 C5 -2.5(4) . . . . ?
C5 C6 N1 C7 7.0(5) . . . . ?
C1 C6 N1 C7 -177.4(2) . . . . ?
C5 C6 N1 Cu1 -178.3(2) . . . . ?
C1 C6 N1 Cu1 -2.7(3) . . . . ?
C6 N1 C7 C8 64.6(4) . . . . ?
Cu1 N1 C7 C8 -109.4(3) . . . . ?
C6 N1 C7 C12 -118.4(3) . . . . ?
Cu1 N1 C7 C12 67.6(4) . . . . ?
C12 C7 C8 C9 -0.1(5) . . . . ?
N1 C7 C8 C9 176.9(3) . . . . ?
C7 C8 C9 C10 1.1(6) . . . . ?
C8 C9 C10 C11 -1.3(6) . . . . ?
C9 C10 C11 C12 0.4(6) . . . . ?
C10 C11 C12 C7 0.6(5) . . . . ?
C10 C11 C12 C13 -179.6(3) . . . . ?
C8 C7 C12 C11 -0.8(5) . . . . ?
N1 C7 C12 C11 -177.8(3) . . . . ?
C8 C7 C12 C13 179.5(3) . . . . ?
N1 C7 C12 C13 2.4(4) . . . . ?
C3 C2 C14 C17 -116.4(3) . . . . ?
C1 C2 C14 C17 63.8(4) . . . . ?
C3 C2 C14 C15 4.6(4) . . . . ?
C1 C2 C14 C15 -175.2(3) . . . . ?
C3 C2 C14 C16 123.7(3) . . . . ?
C1 C2 C14 C16 -56.1(4) . . . . ?
C5 C4 C18 C21 -118.0(5) . . . . ?
C3 C4 C18 C21 62.6(6) . . . . ?
C5 C4 C18 C20 119.9(6) . . . . ?
C3 C4 C18 C20 -59.5(6) . . . . ?
C5 C4 C18 C20B 175.9(10) . . . . ?
C3 C4 C18 C20B -3.6(10) . . . . ?
C5 C4 C18 C21B -64.7(7) . . . . ?
C3 C4 C18 C21B 115.8(7) . . . . ?
C5 C4 C18 C19 0.0(6) . . . . ?
C3 C4 C18 C19 -179.4(6) . . . . ?
C5 C4 C18 C19B 51.4(6) . . . . ?
C3 C4 C18 C19B -128.1(6) . . . . ?
